data_1510610
loop_
_publ_author_name
'Wiegers, G.A.'
'Janssen, E.M.W.'

_publ_section_title
;
 Crystal growth and the crystal structures of two modifications of gold
 monobromide, I-AuBr and P-Au Br
;
_journal_name_full 'Journal of the Less-Common Metals'
_journal_page_first 58
_journal_page_last 67
_journal_volume 57
_journal_year 1978
_chemical_formula_sum 'Au Br'
_space_group_IT_number 138
_symmetry_space_group_name_Hall '-P 4ac 2ac'
_symmetry_space_group_name_H-M 'P 42/n c m :2'
_cell_angle_alpha 90
_cell_angle_beta 90
_cell_angle_gamma 90
_cell_formula_units_Z 4
_cell_length_a 4.296
_cell_length_b 4.296
_cell_length_c 12.146
_cell_volume 224.162
_citation_journal_id_ASTM JCOMAH
_cod_data_source_file gold_91.cif
_cod_data_source_block Au1Br1
_cod_original_cell_volume 224.1619
_cod_original_formula_sum 'Au1 Br1'
_cod_database_code 1510610

loop_
_symmetry_equiv_pos_as_xyz
x,y,z
-y+1/2,x,z+1/2
-x+1/2,-y+1/2,z
y,-x+1/2,z+1/2
x+1/2,-y,-z+1/2
y+1/2,x+1/2,-z
-x,y+1/2,-z+1/2
-y,-x,-z
-x,-y,-z
y-1/2,-x,-z-1/2
x-1/2,y-1/2,-z
-y,x-1/2,-z-1/2
-x-1/2,y,z-1/2
-y-1/2,-x-1/2,z
x,-y-1/2,z-1/2
y,x,z

loop_
_atom_site_label
_atom_site_type_symbol
_atom_site_fract_x
_atom_site_fract_y
_atom_site_fract_z
_atom_site_occupancy
_atom_site_U_iso_or_equiv
Br1 Br-1 0.25 0.25 0.157 1 0.0
Au1 Au+1 0 0 0 1 0.0
